data_4302502
loop_
_publ_author_name
'Oleg Shyshkov'
'Uwe Dieckbreder'
'Thomas Drews'
'Alexander Kolomeitsev'
'Gerd-Volker R\"oschenthaler'
'Konrad Seppelt'

_publ_section_title
;
The Tris(trifluoromethyl)methyl Phosphonium Ion, P(CF3)3CH3+, Preparation
and Structure
;
_journal_name_full 'Inorganic Chemistry'
_journal_page_first 6083
_journal_page_last 6085
_journal_paper_doi 10.1021/ic900414q
_journal_volume 48
_journal_year 2009
_chemical_formula_moiety 'C4 H3 F9 P, F11 Sb2'
_chemical_formula_sum 'C4 H3 F20 P Sb2'
_chemical_formula_weight 705.53
_chemical_name_systematic
;
 Methyl-tris(trifluoromethyl)phosphonium undecafluorodiantimonate
;
_chemical_temperature_decomposition 383.15
_space_group_IT_number 61
_symmetry_cell_setting orthorhombic
_symmetry_space_group_name_Hall '-P 2ac 2ab'
_symmetry_space_group_name_H-M 'P b c a'
_atom_sites_solution_hydrogens geom
_atom_sites_solution_primary direct
_atom_sites_solution_secondary difmap
_audit_creation_method SHELXL-97
_cell_angle_alpha 90.00
_cell_angle_beta 90.00
_cell_angle_gamma 90.00
_cell_formula_units_Z 8
_cell_length_a 13.5219(19)
_cell_length_b 13.664(2)
_cell_length_c 17.597(3)
_cell_measurement_reflns_used 999
_cell_measurement_temperature 173(2)
_cell_measurement_theta_max 30.0
_cell_measurement_theta_min 2.0
_cell_volume 3251.3(9)
_computing_structure_refinement 'SHELXL-97 (Sheldrick, 1997)'
_computing_structure_solution 'SHELXS-97 (Sheldrick, 1990)'
_diffrn_ambient_temperature 173(2)
_diffrn_measured_fraction_theta_full 0.999
_diffrn_measured_fraction_theta_max 0.999
_diffrn_measurement_device_type Bruker_CCD
_diffrn_measurement_method omega_scan
_diffrn_radiation_monochromator graphite
_diffrn_radiation_source 'fine-focus sealed tube'
_diffrn_radiation_type MoK\a
_diffrn_radiation_wavelength 0.71073
_diffrn_reflns_av_R_equivalents 0.0432
_diffrn_reflns_av_sigmaI/netI 0.0212
_diffrn_reflns_limit_h_max 19
_diffrn_reflns_limit_h_min -16
_diffrn_reflns_limit_k_max 19
_diffrn_reflns_limit_k_min -18
_diffrn_reflns_limit_l_max 25
_diffrn_reflns_limit_l_min -25
_diffrn_reflns_number 51535
_diffrn_reflns_theta_full 30.54
_diffrn_reflns_theta_max 30.54
_diffrn_reflns_theta_min 2.41
_diffrn_standards_decay_% 0
_exptl_absorpt_coefficient_mu 3.624
_exptl_absorpt_correction_T_max 1.000
_exptl_absorpt_correction_T_min 0.725
_exptl_absorpt_correction_type multi-scan
_exptl_absorpt_process_details Bruker_2000_NT_Software_Reference_Manual
_exptl_crystal_colour colorless
_exptl_crystal_density_diffrn 2.883
_exptl_crystal_density_method 'not measured'
_exptl_crystal_description plate
_exptl_crystal_F_000 2592
_exptl_crystal_size_max .1
_exptl_crystal_size_mid .1
_exptl_crystal_size_min .03
_refine_diff_density_max 0.991
_refine_diff_density_min -0.703
_refine_diff_density_rms 0.142
_refine_ls_extinction_coef 0.000058(17)
_refine_ls_extinction_expression Fc^*^=kFc[1+0.001xFc^2^\l^3^/sin(2\q)]^-1/4^
_refine_ls_extinction_method SHELXL
_refine_ls_goodness_of_fit_ref 1.044
_refine_ls_hydrogen_treatment mixed
_refine_ls_matrix_type full
_refine_ls_number_parameters 255
_refine_ls_number_reflns 4976
_refine_ls_number_restraints 0
_refine_ls_restrained_S_all 1.044
_refine_ls_R_factor_all 0.0580
_refine_ls_R_factor_gt 0.0314
_refine_ls_shift/su_max 0.001
_refine_ls_shift/su_mean 0.000
_refine_ls_structure_factor_coef Fsqd
_refine_ls_weighting_details 'calc w=1/[\s^2^(Fo^2^)+(0.0187P)^2^+13.1093P] where P=(Fo^2^+2Fc^2^)/3'
_refine_ls_weighting_scheme calc
_refine_ls_wR_factor_gt 0.0608
_refine_ls_wR_factor_ref 0.0728
_reflns_number_gt 3345
_reflns_number_total 4976
_reflns_threshold_expression >2sigma(I)
_cod_data_source_file ic900414q_si_001.cif
_cod_data_source_block pch3cf3
_cod_depositor_comments
;
The following automatic conversions were performed:

'_chemical_melting_point' tag was changed to
'_chemical_temperature_decomposition' since the value had been given
as '110C_decomp'. The value '110C_decomp' was changed to '383.15' -
it was converted from degrees Celsius(C) to Kelvins(K).

Automatic conversion script
Id: cif_fix_values 1646 2011-03-28 12:23:43Z adriana 
;
_cod_database_code 4302502

loop_
_symmetry_equiv_pos_as_xyz
'x, y, z'
'-x+1/2, -y, z+1/2'
'-x, y+1/2, -z+1/2'
'x+1/2, -y+1/2, -z'
'-x, -y, -z'
'x-1/2, y, -z-1/2'
'x, -y-1/2, z-1/2'
'-x-1/2, y-1/2, z'

loop_
_atom_site_label
_atom_site_type_symbol
_atom_site_fract_x
_atom_site_fract_y
_atom_site_fract_z
_atom_site_U_iso_or_equiv
_atom_site_adp_type
_atom_site_occupancy
_atom_site_symmetry_multiplicity
_atom_site_calc_flag
_atom_site_refinement_flags
_atom_site_disorder_assembly
_atom_site_disorder_group
Sb1 Sb 0.887226(17) 0.480932(19) 0.378543(14) 0.02341(7) Uani 1 1 d . . .
Sb2 Sb 0.596280(17) 0.52397(2) 0.369658(14) 0.02599(7) Uani 1 1 d . . .
F1 F 1.01784(18) 0.4417(2) 0.38193(15) 0.0433(6) Uani 1 1 d . . .
F2 F 0.8390(2) 0.3608(2) 0.40640(19) 0.0602(8) Uani 1 1 d . . .
F3 F 0.8802(2) 0.5204(3) 0.47840(15) 0.0609(9) Uani 1 1 d . . .
F4 F 0.9166(2) 0.6078(2) 0.35051(18) 0.0513(7) Uani 1 1 d . . .
F5 F 0.8705(2) 0.4477(2) 0.27751(14) 0.0498(7) Uani 1 1 d . . .
F6 F 0.74540(18) 0.5273(2) 0.37226(17) 0.0517(7) Uani 1 1 d . . .
F7 F 0.45975(19) 0.5243(3) 0.36849(16) 0.0554(8) Uani 1 1 d . . .
F8 F 0.6122(2) 0.4888(3) 0.26883(15) 0.0585(9) Uani 1 1 d . . .
F9 F 0.6047(2) 0.3934(2) 0.39552(19) 0.0568(8) Uani 1 1 d . . .
F10 F 0.6065(2) 0.5571(3) 0.47106(15) 0.0567(8) Uani 1 1 d . . .
F11 F 0.6058(3) 0.6536(2) 0.3430(2) 0.0694(10) Uani 1 1 d . . .
P P 0.74692(6) 0.20711(6) 0.62536(5) 0.01922(17) Uani 1 1 d . . .
C1 C 0.6822(3) 0.2623(3) 0.5410(2) 0.0283(9) Uani 1 1 d . . .
C2 C 0.8754(3) 0.2610(3) 0.6255(3) 0.0318(8) Uani 1 1 d . . .
C3 C 0.6836(3) 0.2588(3) 0.7121(2) 0.0289(9) Uani 1 1 d . . .
F12 F 0.5871(2) 0.2453(2) 0.54571(18) 0.0552(9) Uani 1 1 d . . .
F13 F 0.7176(2) 0.2235(2) 0.47858(14) 0.0422(6) Uani 1 1 d . . .
F14 F 0.6979(2) 0.35763(19) 0.54068(15) 0.0459(7) Uani 1 1 d . . .
F15 F 0.9190(2) 0.2393(3) 0.56186(18) 0.0644(10) Uani 1 1 d . . .
F16 F 0.8707(2) 0.3562(2) 0.6321(3) 0.0771(12) Uani 1 1 d . . .
F17 F 0.9253(2) 0.2249(3) 0.68147(18) 0.0594(9) Uani 1 1 d . . .
F18 F 0.6908(3) 0.3548(2) 0.71003(16) 0.0564(9) Uani 1 1 d . . .
F19 F 0.7271(2) 0.2260(2) 0.77293(14) 0.0471(7) Uani 1 1 d . . .
F20 F 0.5911(2) 0.2324(3) 0.71217(18) 0.0591(9) Uani 1 1 d . . .
C4 C 0.7493(3) 0.0781(3) 0.6235(2) 0.0234(7) Uani 1 1 d . . .
H4A H 0.685(4) 0.059(4) 0.616(3) 0.050(9) Uiso 1 1 d . . .
H4B H 0.780(4) 0.055(4) 0.674(3) 0.050(9) Uiso 1 1 d . . .
H4C H 0.782(4) 0.061(4) 0.581(3) 0.050(9) Uiso 1 1 d . . .

loop_
_atom_site_aniso_label
_atom_site_aniso_U_11
_atom_site_aniso_U_22
_atom_site_aniso_U_33
_atom_site_aniso_U_23
_atom_site_aniso_U_13
_atom_site_aniso_U_12
Sb1 0.01805(11) 0.03358(13) 0.01860(10) -0.00130(11) -0.00035(8) -0.00092(10)
Sb2 0.01794(11) 0.03627(14) 0.02375(12) -0.00045(11) -0.00265(9) -0.00024(10)
F1 0.0237(12) 0.0632(18) 0.0431(14) 0.0010(13) -0.0021(11) 0.0110(12)
F2 0.060(2) 0.0494(18) 0.071(2) 0.0192(16) 0.0109(17) -0.0118(16)
F3 0.0593(19) 0.097(3) 0.0265(13) -0.0200(15) -0.0031(12) 0.0187(18)
F4 0.0441(16) 0.0393(16) 0.0707(19) 0.0130(14) -0.0110(14) -0.0093(13)
F5 0.0515(17) 0.073(2) 0.0252(12) -0.0111(13) -0.0079(11) -0.0001(15)
F6 0.0196(12) 0.0645(19) 0.071(2) 0.0021(17) -0.0004(12) 0.0029(12)
F7 0.0208(12) 0.090(2) 0.0555(18) -0.0006(17) -0.0036(11) 0.0009(14)
F8 0.0570(19) 0.094(3) 0.0246(13) -0.0076(14) 0.0002(12) -0.0005(18)
F9 0.060(2) 0.0405(16) 0.070(2) 0.0112(15) -0.0126(16) -0.0070(14)
F10 0.0511(18) 0.089(2) 0.0300(13) -0.0198(15) -0.0047(12) -0.0032(16)
F11 0.067(2) 0.0427(18) 0.099(3) 0.0176(18) -0.004(2) 0.0007(16)
P 0.0172(4) 0.0205(4) 0.0199(4) 0.0004(3) -0.0003(4) 0.0002(3)
C1 0.030(2) 0.027(2) 0.028(2) 0.0061(15) -0.0010(16) -0.0025(17)
C2 0.0230(18) 0.030(2) 0.042(2) -0.0024(19) 0.003(2) -0.0028(15)
C3 0.032(2) 0.030(2) 0.0251(19) -0.0045(15) 0.0034(16) 0.0063(17)
F12 0.0301(16) 0.085(2) 0.0505(18) 0.0259(15) -0.0126(13) -0.0011(14)
F13 0.0619(18) 0.0397(15) 0.0249(12) -0.0002(11) -0.0012(11) 0.0027(14)
F14 0.074(2) 0.0257(13) 0.0380(14) 0.0071(11) -0.0068(13) 0.0063(13)
F15 0.0354(18) 0.106(3) 0.0520(19) -0.0104(17) 0.0169(14) -0.0235(17)
F16 0.0349(16) 0.0323(15) 0.164(4) -0.010(2) -0.006(2) -0.0109(13)
F17 0.0330(16) 0.083(2) 0.062(2) 0.0158(18) -0.0198(14) -0.0156(16)
F18 0.094(3) 0.0287(15) 0.0462(16) -0.0048(12) 0.0212(16) 0.0161(15)
F19 0.0611(19) 0.0576(18) 0.0225(12) 0.0000(12) -0.0031(12) 0.0152(15)
F20 0.0272(15) 0.096(3) 0.0541(19) -0.0253(17) 0.0146(13) -0.0058(15)
C4 0.0264(18) 0.0190(16) 0.0248(16) -0.0009(15) -0.0040(16) 0.0022(13)

loop_
_atom_type_symbol
_atom_type_description
_atom_type_scat_dispersion_real
_atom_type_scat_dispersion_imag
_atom_type_scat_source
C C 0.0033 0.0016 'International Tables Vol C Tables 4.2.6.8 and 6.1.1.4'
F F 0.0171 0.0103 'International Tables Vol C Tables 4.2.6.8 and 6.1.1.4'
P P 0.1023 0.0942 'International Tables Vol C Tables 4.2.6.8 and 6.1.1.4'
Sb Sb -0.5866 1.5461 'International Tables Vol C Tables 4.2.6.8 and 6.1.1.4'
H H 0.0000 0.0000 'International Tables Vol C Tables 4.2.6.8 and 6.1.1.4'

loop_
_geom_angle_atom_site_label_1
_geom_angle_atom_site_label_2
_geom_angle_atom_site_label_3
_geom_angle
_geom_angle_site_symmetry_1
_geom_angle_site_symmetry_3
_geom_angle_publ_flag
F2 Sb1 F3 89.34(16) . . ?
F2 Sb1 F4 171.56(14) . . ?
F3 Sb1 F4 89.50(16) . . ?
F2 Sb1 F1 94.11(14) . . ?
F3 Sb1 F1 95.96(13) . . ?
F4 Sb1 F1 94.32(13) . . ?
F2 Sb1 F5 89.62(15) . . ?
F3 Sb1 F5 169.63(14) . . ?
F4 Sb1 F5 90.01(14) . . ?
F1 Sb1 F5 94.41(12) . . ?
F2 Sb1 F6 87.57(14) . . ?
F3 Sb1 F6 84.91(13) . . ?
F4 Sb1 F6 84.00(12) . . ?
F1 Sb1 F6 178.11(12) . . ?
F5 Sb1 F6 84.73(12) . . ?
F11 Sb2 F9 172.43(15) . . ?
F11 Sb2 F10 90.32(17) . . ?
F9 Sb2 F10 89.64(15) . . ?
F11 Sb2 F7 93.74(15) . . ?
F9 Sb2 F7 93.80(15) . . ?
F10 Sb2 F7 94.89(13) . . ?
F11 Sb2 F8 89.86(17) . . ?
F9 Sb2 F8 88.73(15) . . ?
F10 Sb2 F8 168.97(14) . . ?
F7 Sb2 F8 96.11(13) . . ?
F11 Sb2 F6 85.06(14) . . ?
F9 Sb2 F6 87.41(13) . . ?
F10 Sb2 F6 84.12(13) . . ?
F7 Sb2 F6 178.43(14) . . ?
F8 Sb2 F6 84.91(13) . . ?
Sb2 F6 Sb1 160.35(17) . . ?
C4 P C1 113.24(19) . . ?
C4 P C2 111.94(18) . . ?
C1 P C2 105.8(2) . . ?
C4 P C3 113.44(19) . . ?
C1 P C3 106.04(18) . . ?
C2 P C3 105.7(2) . . ?
F12 C1 F13 109.9(4) . . ?
F12 C1 F14 109.5(4) . . ?
F13 C1 F14 109.7(3) . . ?
F12 C1 P 109.6(3) . . ?
F13 C1 P 109.2(3) . . ?
F14 C1 P 108.9(3) . . ?
F17 C2 F15 109.4(4) . . ?
F17 C2 F16 109.7(4) . . ?
F15 C2 F16 109.0(4) . . ?
F17 C2 P 109.5(3) . . ?
F15 C2 P 109.2(3) . . ?
F16 C2 P 110.1(3) . . ?
F20 C3 F19 109.8(4) . . ?
F20 C3 F18 110.4(4) . . ?
F19 C3 F18 109.4(4) . . ?
F20 C3 P 109.5(3) . . ?
F19 C3 P 109.3(3) . . ?
F18 C3 P 108.5(3) . . ?
P C4 H4A 105(3) . . ?
P C4 H4B 107(3) . . ?
H4A C4 H4B 115(4) . . ?
P C4 H4C 107(3) . . ?
H4A C4 H4C 106(4) . . ?
H4B C4 H4C 116(4) . . ?

loop_
_geom_bond_atom_site_label_1
_geom_bond_atom_site_label_2
_geom_bond_distance
_geom_bond_site_symmetry_2
_geom_bond_publ_flag
Sb1 F2 1.833(3) . ?
Sb1 F3 1.840(3) . ?
Sb1 F4 1.845(3) . ?
Sb1 F1 1.847(2) . ?
Sb1 F5 1.849(2) . ?
Sb1 F6 2.023(2) . ?
Sb2 F11 1.837(3) . ?
Sb2 F9 1.845(3) . ?
Sb2 F10 1.846(3) . ?
Sb2 F7 1.846(3) . ?
Sb2 F8 1.851(3) . ?
Sb2 F6 2.017(2) . ?
P C4 1.764(4) . ?
P C1 1.881(4) . ?
P C2 1.886(4) . ?
P C3 1.887(4) . ?
C1 F12 1.309(5) . ?
C1 F13 1.311(5) . ?
C1 F14 1.319(5) . ?
C2 F17 1.292(5) . ?
C2 F15 1.299(5) . ?
C2 F16 1.307(5) . ?
C3 F20 1.302(5) . ?
C3 F19 1.302(5) . ?
C3 F18 1.315(5) . ?
C4 H4A 0.91(6) . ?
C4 H4B 1.03(5) . ?
C4 H4C 0.89(5) . ?
